data_7133728
loop_
_publ_author_name
'He, Jiang'
'Wang, Songmeng'
'Song, Xiu-Fang'
'Chang, Xiaoyong'
'Zou, Chao'
'Lu, Wei'
'Li, Kai'

_publ_section_title
;
 Tetradentate carbene-anilido boron complexes: highly fluorescent dyes
 with larger Stokes shifts than BODIPY analogues.
;
_journal_issue 81
_journal_name_full 'Chemical communications (Cambridge, England)'
_journal_page_first 11524
_journal_page_last 11527
_journal_paper_doi 10.1039/d4cc03944k
_journal_volume 60
_journal_year 2024
_chemical_formula_moiety 'C16 H12 B F2 N3'
_chemical_formula_sum 'C16 H12 B F2 N3'
_chemical_formula_weight 295.10
_space_group_crystal_system monoclinic
_space_group_IT_number 14
_space_group_name_Hall '-P 2ybc'
_space_group_name_H-M_alt 'P 1 21/c 1'
_atom_sites_solution_hydrogens geom
_atom_sites_solution_primary dual
_audit_creation_date 2023-08-29
_audit_creation_method
;
Olex2 1.5
(compiled 2023.03.06 svn.rbb2c1857 for OlexSys, GUI svn.r6748)
;
_audit_update_record
;
2024-07-23 deposited with the CCDC.	2024-09-13 downloaded from the CCDC.
;
_cell_angle_alpha 90
_cell_angle_beta 99.599(2)
_cell_angle_gamma 90
_cell_formula_units_Z 4
_cell_length_a 6.8997(5)
_cell_length_b 9.3476(7)
_cell_length_c 20.3994(15)
_cell_measurement_reflns_used 9816
_cell_measurement_temperature 100.0(2)
_cell_measurement_theta_max 65.78
_cell_measurement_theta_min 5.62
_cell_volume 1297.25(17)
_computing_cell_refinement 'SAINT V8.40B (?, 2016)'
_computing_data_collection 'Apex3 (Bruker 2018)'
_computing_data_reduction 'SAINT V8.40B (?, 2016)'
_computing_molecular_graphics 'Olex2 1.5 (Dolomanov et al., 2009)'
_computing_publication_material 'Olex2 1.5 (Dolomanov et al., 2009)'
_computing_structure_refinement 'SHELXL 2019/2 (Sheldrick, 2015)'
_computing_structure_solution 'ShelXT 2014'
_diffrn_ambient_temperature 100.0(2)
_diffrn_detector 'Bruker PHOTON III area detector'
_diffrn_detector_area_resol_mean 7.9
_diffrn_detector_type 'CMOS area detector'
_diffrn_measured_fraction_theta_full 0.995
_diffrn_measured_fraction_theta_max 0.982
_diffrn_measurement_device 'three-circle diffractometer'
_diffrn_measurement_device_type "'Bruker D8 Venture"
_diffrn_measurement_method '\w and \f scans'
_diffrn_radiation_monochromator 'mirror optics'
_diffrn_radiation_probe x-ray
_diffrn_radiation_type GaK\a
_diffrn_radiation_wavelength 1.34138
_diffrn_reflns_av_R_equivalents 0.0803
_diffrn_reflns_av_unetI/netI 0.0336
_diffrn_reflns_Laue_measured_fraction_full 0.995
_diffrn_reflns_Laue_measured_fraction_max 0.982
_diffrn_reflns_limit_h_max 9
_diffrn_reflns_limit_h_min -9
_diffrn_reflns_limit_k_max 12
_diffrn_reflns_limit_k_min -12
_diffrn_reflns_limit_l_max 27
_diffrn_reflns_limit_l_min -27
_diffrn_reflns_number 48053
_diffrn_reflns_point_group_measured_fraction_full 0.995
_diffrn_reflns_point_group_measured_fraction_max 0.982
_diffrn_reflns_theta_full 53.594
_diffrn_reflns_theta_max 67.174
_diffrn_reflns_theta_min 1.911
_diffrn_source 'microfocus Metaljet'
_diffrn_source_current 3.57
_diffrn_source_power 0.24947159999999996
_diffrn_source_type 'Incoatec Metaljet'
_diffrn_source_voltage 69.88
_diffrn_standards_number 0
_exptl_absorpt_coefficient_mu 0.590
_exptl_absorpt_correction_T_max 0.7144
_exptl_absorpt_correction_T_min 0.6073
_exptl_absorpt_correction_type multi-scan
_exptl_absorpt_process_details
;
SADABS-2016/2 (Bruker,2016/2) was used for absorption correction.
wR2(int) was 0.1579 before and 0.1207 after correction.
The Ratio of minimum to maximum transmission is 0.8501.
The \l/2 correction factor is Not present.
;
_exptl_crystal_colour colourless
_exptl_crystal_colour_primary colourless
_exptl_crystal_density_diffrn 1.511
_exptl_crystal_description block
_exptl_crystal_F_000 608
_exptl_crystal_size_max 0.21
_exptl_crystal_size_mid 0.19
_exptl_crystal_size_min 0.18
_refine_diff_density_max 0.311
_refine_diff_density_min -0.316
_refine_diff_density_rms 0.073
_refine_ls_extinction_method none
_refine_ls_goodness_of_fit_ref 1.151
_refine_ls_hydrogen_treatment constr
_refine_ls_matrix_type full
_refine_ls_number_parameters 201
_refine_ls_number_reflns 3555
_refine_ls_number_restraints 0
_refine_ls_restrained_S_all 1.151
_refine_ls_R_factor_all 0.0665
_refine_ls_R_factor_gt 0.0625
_refine_ls_shift/su_max 0.001
_refine_ls_shift/su_mean 0.000
_refine_ls_structure_factor_coef Fsqd
_refine_ls_weighting_details 'w=1/[\s^2^(Fo^2^)+(0.0864P)^2^+0.9910P] where P=(Fo^2^+2Fc^2^)/3'
_refine_ls_weighting_scheme calc
_refine_ls_wR_factor_gt 0.1713
_refine_ls_wR_factor_ref 0.1763
_reflns_Friedel_coverage 0.000
_reflns_number_gt 3329
_reflns_number_total 3555
_reflns_threshold_expression 'I > 2\s(I)'
_cod_data_source_file d4cc03944k2.cif
_cod_data_source_block cxy5371_0m_pl
_cod_depositor_comments 'Adding full bibliography for 7133725--7133728.cif.'
_cod_database_code 7133728
_shelx_shelxl_version_number 2019/2
_shelx_space_group_comment
;
The symmetry employed for this shelxl refinement is uniquely defined
by the following loop, which should always be used as a source of
symmetry information in preference to the above space-group names.
They are only intended as comments.
;
_olex2_refinement_description
;
1. Twinned data refinement
 Scales: 0.627(3)
 0.373(3)
2. Fixed Uiso
 At 1.2 times of:
  All C(H) groups
 At 1.5 times of:
  All C(H,H,H) groups
3.a Aromatic/amide H refined with riding coordinates:
 C6(H6), C7(H7), C8(H8), C9(H9), C11(H11), C12(H12), C13(H13), C15(H15),
 C16(H16)
3.b Idealised Me refined as rotating group:
 C10(H10A,H10B,H10C)
;
_olex2_submission_special_instructions 'No special instructions were received'

loop_
_space_group_symop_operation_xyz
'x, y, z'
'-x, y+1/2, -z+1/2'
'-x, -y, -z'
'x, -y-1/2, z-1/2'

loop_
_atom_site_label
_atom_site_type_symbol
_atom_site_fract_x
_atom_site_fract_y
_atom_site_fract_z
_atom_site_U_iso_or_equiv
_atom_site_adp_type
_atom_site_occupancy
_atom_site_site_symmetry_order
_atom_site_calc_flag
_atom_site_refinement_flags_posn
_atom_site_refinement_flags_adp
_atom_site_refinement_flags_occupancy
_atom_site_disorder_assembly
_atom_site_disorder_group
F1 F 0.3627(2) 0.65197(18) -0.09332(8) 0.0313(4) Uani 1 1 d . . . . .
F2 F 0.0357(2) 0.65255(18) -0.09176(9) 0.0323(4) Uani 1 1 d . . . . .
N1 N 0.1800(4) 0.86418(19) -0.13224(9) 0.0230(4) Uani 1 1 d . . . . .
N2 N 0.2528(3) 0.95245(18) 0.00483(8) 0.0213(3) Uani 1 1 d . . . . .
N3 N 0.2713(4) 0.7382(2) 0.04763(9) 0.0242(4) Uani 1 1 d . . . . .
C1 C 0.1940(4) 1.0038(2) -0.11249(10) 0.0216(4) Uani 1 1 d . . . . .
C2 C 0.2284(4) 1.0562(2) -0.04734(10) 0.0206(4) Uani 1 1 d . . . . .
C3 C 0.2427(4) 0.8103(2) -0.00959(10) 0.0222(4) Uani 1 1 d . . . . .
C4 C 0.3013(4) 0.8324(2) 0.10054(10) 0.0242(4) Uani 1 1 d . . . . .
C5 C 0.2902(4) 0.9708(2) 0.07440(10) 0.0226(4) Uani 1 1 d . . . . .
C6 C 0.3140(5) 1.0893(2) 0.11623(11) 0.0262(4) Uani 1 1 d . . . . .
H6 H 0.305845 1.184048 0.099118 0.031 Uiso 1 1 calc R U . . .
C7 C 0.3499(5) 1.0628(3) 0.18388(11) 0.0315(5) Uani 1 1 d . . . . .
H7 H 0.367384 1.141554 0.213735 0.038 Uiso 1 1 calc R U . . .
C8 C 0.3614(5) 0.9238(3) 0.20982(11) 0.0314(5) Uani 1 1 d . . . . .
H8 H 0.386150 0.910605 0.256648 0.038 Uiso 1 1 calc R U . . .
C9 C 0.3377(5) 0.8060(3) 0.16886(11) 0.0297(5) Uani 1 1 d . . . . .
H9 H 0.345725 0.711423 0.186176 0.036 Uiso 1 1 calc R U . . .
C10 C 0.2723(5) 0.5826(2) 0.05495(12) 0.0323(5) Uani 1 1 d . . . . .
H10A H 0.237519 0.538030 0.011081 0.049 Uiso 1 1 calc R U . . .
H10B H 0.176463 0.554549 0.083019 0.049 Uiso 1 1 calc R U . . .
H10C H 0.403727 0.550901 0.075656 0.049 Uiso 1 1 calc R U . . .
C11 C 0.2365(4) 1.2035(2) -0.03797(11) 0.0252(4) Uani 1 1 d . . . . .
H11 H 0.259011 1.242488 0.005658 0.030 Uiso 1 1 calc R U . . .
C12 C 0.2109(5) 1.2945(2) -0.09380(12) 0.0270(4) Uani 1 1 d . . . . .
H12 H 0.216048 1.395029 -0.086867 0.032 Uiso 1 1 calc R U . . .
C13 C 0.1785(5) 1.2432(2) -0.15838(11) 0.0262(4) Uani 1 1 d . . . . .
H13 H 0.163983 1.307259 -0.195031 0.031 Uiso 1 1 calc R U . . .
C14 C 0.1675(4) 1.0945(2) -0.16869(10) 0.0235(4) Uani 1 1 d . . . . .
C15 C 0.1367(5) 1.0014(2) -0.22510(10) 0.0266(4) Uani 1 1 d . . . . .
H15 H 0.115264 1.029238 -0.270527 0.032 Uiso 1 1 calc R U . . .
C16 C 0.1441(4) 0.8644(2) -0.20104(10) 0.0262(4) Uani 1 1 d . . . . .
H16 H 0.126965 0.780934 -0.227924 0.031 Uiso 1 1 calc R U . . .
B1 B 0.2037(5) 0.7388(2) -0.08442(12) 0.0230(4) Uani 1 1 d . . . . .

loop_
_atom_site_aniso_label
_atom_site_aniso_U_11
_atom_site_aniso_U_22
_atom_site_aniso_U_33
_atom_site_aniso_U_23
_atom_site_aniso_U_13
_atom_site_aniso_U_12
F1 0.0373(8) 0.0210(7) 0.0364(8) -0.0014(6) 0.0082(7) 0.0077(7)
F2 0.0358(8) 0.0213(7) 0.0390(9) -0.0030(7) 0.0038(7) -0.0096(7)
N1 0.0271(8) 0.0181(8) 0.0235(8) -0.0037(6) 0.0038(9) -0.0005(10)
N2 0.0252(8) 0.0160(7) 0.0225(8) 0.0000(6) 0.0027(9) -0.0001(9)
N3 0.0268(9) 0.0184(8) 0.0273(8) 0.0033(7) 0.0043(9) -0.0002(10)
C1 0.0230(9) 0.0174(8) 0.0248(9) -0.0033(7) 0.0050(10) -0.0018(10)
C2 0.0230(9) 0.0172(8) 0.0213(8) 0.0013(7) 0.0026(10) 0.0015(10)
C3 0.0236(9) 0.0175(8) 0.0254(9) 0.0004(7) 0.0035(10) -0.0003(10)
C4 0.0242(9) 0.0232(9) 0.0254(10) 0.0016(7) 0.0047(10) -0.0003(11)
C5 0.0248(9) 0.0219(9) 0.0213(9) 0.0012(7) 0.0049(10) -0.0003(11)
C6 0.0307(10) 0.0234(10) 0.0249(10) -0.0024(8) 0.0062(11) -0.0011(12)
C7 0.0339(12) 0.0360(12) 0.0244(10) -0.0047(9) 0.0045(12) -0.0015(14)
C8 0.0334(11) 0.0393(12) 0.0208(9) 0.0020(9) 0.0027(11) -0.0019(14)
C9 0.0296(10) 0.0315(11) 0.0273(11) 0.0067(9) 0.0023(12) -0.0007(13)
C10 0.0420(13) 0.0173(9) 0.0367(12) 0.0045(8) 0.0037(14) -0.0015(12)
C11 0.0332(11) 0.0175(9) 0.0250(10) -0.0004(7) 0.0057(11) 0.0011(12)
C12 0.0328(11) 0.0156(8) 0.0317(11) 0.0006(8) 0.0033(11) 0.0013(11)
C13 0.0287(10) 0.0209(10) 0.0277(10) 0.0043(8) 0.0010(12) 0.0013(11)
C14 0.0258(9) 0.0222(9) 0.0227(9) -0.0003(7) 0.0049(10) 0.0002(11)
C15 0.0314(10) 0.0274(10) 0.0198(9) -0.0008(8) 0.0014(11) 0.0006(12)
C16 0.0303(10) 0.0260(10) 0.0218(9) -0.0046(8) 0.0026(11) -0.0009(12)
B1 0.0275(11) 0.0155(9) 0.0268(10) -0.0027(8) 0.0064(12) -0.0031(12)

loop_
_atom_type_symbol
_atom_type_description
_atom_type_scat_dispersion_real
_atom_type_scat_dispersion_imag
_atom_type_scat_source
C C 0.0137 0.0067 'International Tables Vol C Tables 4.2.6.8 and 6.1.1.4'
H H 0.0000 0.0000 'International Tables Vol C Tables 4.2.6.8 and 6.1.1.4'
B B 0.0070 0.0029 'International Tables Vol C Tables 4.2.6.8 and 6.1.1.4'
F F 0.0583 0.0400 'International Tables Vol C Tables 4.2.6.8 and 6.1.1.4'
N N 0.0241 0.0134 'International Tables Vol C Tables 4.2.6.8 and 6.1.1.4'

loop_
_geom_angle_atom_site_label_1
_geom_angle_atom_site_label_2
_geom_angle_atom_site_label_3
_geom_angle
_geom_angle_site_symmetry_1
_geom_angle_site_symmetry_3
_geom_angle_publ_flag
C1 N1 C16 106.83(17) . . ?
C1 N1 B1 123.70(17) . . ?
C16 N1 B1 129.47(18) . . ?
C3 N2 C2 120.45(18) . . ?
C3 N2 C5 109.30(17) . . ?
C5 N2 C2 130.25(17) . . ?
C3 N3 C4 110.00(18) . . ?
C3 N3 C10 126.15(19) . . ?
C4 N3 C10 123.85(19) . . ?
N1 C1 C2 127.41(19) . . ?
N1 C1 C14 109.92(18) . . ?
C2 C1 C14 122.67(18) . . ?
C1 C2 N2 116.75(18) . . ?
C11 C2 N2 124.96(19) . . ?
C11 C2 C1 118.28(19) . . ?
N2 C3 B1 126.27(18) . . ?
N3 C3 N2 108.06(18) . . ?
N3 C3 B1 125.67(18) . . ?
N3 C4 C5 107.50(18) . . ?
N3 C4 C9 130.2(2) . . ?
C5 C4 C9 122.3(2) . . ?
C4 C5 N2 105.14(17) . . ?
C6 C5 N2 134.19(19) . . ?
C6 C5 C4 120.67(19) . . ?
C5 C6 H6 121.6 . . ?
C7 C6 C5 116.9(2) . . ?
C7 C6 H6 121.6 . . ?
C6 C7 H7 118.9 . . ?
C6 C7 C8 122.2(2) . . ?
C8 C7 H7 118.9 . . ?
C7 C8 H8 119.3 . . ?
C9 C8 C7 121.3(2) . . ?
C9 C8 H8 119.3 . . ?
C4 C9 H9 121.7 . . ?
C8 C9 C4 116.6(2) . . ?
C8 C9 H9 121.7 . . ?
N3 C10 H10A 109.5 . . ?
N3 C10 H10B 109.5 . . ?
N3 C10 H10C 109.5 . . ?
H10A C10 H10B 109.5 . . ?
H10A C10 H10C 109.5 . . ?
H10B C10 H10C 109.5 . . ?
C2 C11 H11 120.3 . . ?
C2 C11 C12 119.3(2) . . ?
C12 C11 H11 120.3 . . ?
C11 C12 H12 118.7 . . ?
C13 C12 C11 122.60(19) . . ?
C13 C12 H12 118.7 . . ?
C12 C13 H13 120.6 . . ?
C12 C13 C14 118.74(19) . . ?
C14 C13 H13 120.6 . . ?
C1 C14 C15 105.68(18) . . ?
C13 C14 C1 118.35(19) . . ?
C13 C14 C15 136.0(2) . . ?
C14 C15 H15 126.6 . . ?
C16 C15 C14 106.78(18) . . ?
C16 C15 H15 126.6 . . ?
N1 C16 H16 124.6 . . ?
C15 C16 N1 110.79(18) . . ?
C15 C16 H16 124.6 . . ?
F1 B1 N1 111.6(2) . . ?
F1 B1 C3 110.2(2) . . ?
F2 B1 F1 107.77(17) . . ?
F2 B1 N1 112.2(2) . . ?
F2 B1 C3 109.7(2) . . ?
N1 B1 C3 105.41(16) . . ?

loop_
_geom_bond_atom_site_label_1
_geom_bond_atom_site_label_2
_geom_bond_distance
_geom_bond_site_symmetry_2
_geom_bond_publ_flag
F1 B1 1.400(3) . ?
F2 B1 1.399(3) . ?
N1 C1 1.365(2) . ?
N1 C16 1.384(3) . ?
N1 B1 1.516(3) . ?
N2 C2 1.429(3) . ?
N2 C3 1.360(3) . ?
N2 C5 1.410(3) . ?
N3 C3 1.334(3) . ?
N3 C4 1.382(3) . ?
N3 C10 1.462(3) . ?
C1 C2 1.399(3) . ?
C1 C14 1.413(3) . ?
C2 C11 1.390(3) . ?
C3 B1 1.647(3) . ?
C4 C5 1.396(3) . ?
C4 C9 1.396(3) . ?
C5 C6 1.392(3) . ?
C6 H6 0.9500 . ?
C6 C7 1.383(3) . ?
C7 H7 0.9500 . ?
C7 C8 1.400(3) . ?
C8 H8 0.9500 . ?
C8 C9 1.376(3) . ?
C9 H9 0.9500 . ?
C10 H10A 0.9800 . ?
C10 H10B 0.9800 . ?
C10 H10C 0.9800 . ?
C11 H11 0.9500 . ?
C11 C12 1.409(3) . ?
C12 H12 0.9500 . ?
C12 C13 1.385(3) . ?
C13 H13 0.9500 . ?
C13 C14 1.406(3) . ?
C14 C15 1.430(3) . ?
C15 H15 0.9500 . ?
C15 C16 1.369(3) . ?
C16 H16 0.9500 . ?

loop_
_geom_torsion_atom_site_label_1
_geom_torsion_atom_site_label_2
_geom_torsion_atom_site_label_3
_geom_torsion_atom_site_label_4
_geom_torsion
_geom_torsion_site_symmetry_1
_geom_torsion_site_symmetry_2
_geom_torsion_site_symmetry_3
_geom_torsion_site_symmetry_4
_geom_torsion_publ_flag
N1 C1 C2 N2 0.3(5) . . . . ?
N1 C1 C2 C11 -179.7(3) . . . . ?
N1 C1 C14 C13 -179.5(3) . . . . ?
N1 C1 C14 C15 -0.2(4) . . . . ?
N2 C2 C11 C12 179.7(3) . . . . ?
N2 C3 B1 F1 119.9(3) . . . . ?
N2 C3 B1 F2 -121.6(3) . . . . ?
N2 C3 B1 N1 -0.6(4) . . . . ?
N2 C5 C6 C7 -180.0(3) . . . . ?
N3 C3 B1 F1 -59.6(4) . . . . ?
N3 C3 B1 F2 58.9(4) . . . . ?
N3 C3 B1 N1 179.9(3) . . . . ?
N3 C4 C5 N2 0.0(3) . . . . ?
N3 C4 C5 C6 179.7(3) . . . . ?
N3 C4 C9 C8 -179.9(3) . . . . ?
C1 N1 C16 C15 0.5(4) . . . . ?
C1 N1 B1 F1 -118.6(3) . . . . ?
C1 N1 B1 F2 120.4(3) . . . . ?
C1 N1 B1 C3 1.0(4) . . . . ?
C1 C2 C11 C12 -0.3(5) . . . . ?
C1 C14 C15 C16 0.5(4) . . . . ?
C2 N2 C3 N3 179.7(2) . . . . ?
C2 N2 C3 B1 0.1(4) . . . . ?
C2 N2 C5 C4 -179.5(3) . . . . ?
C2 N2 C5 C6 0.8(5) . . . . ?
C2 C1 C14 C13 0.7(5) . . . . ?
C2 C1 C14 C15 179.9(3) . . . . ?
C2 C11 C12 C13 -0.3(5) . . . . ?
C3 N2 C2 C1 0.1(4) . . . . ?
C3 N2 C2 C11 -179.9(3) . . . . ?
C3 N2 C5 C4 -0.2(3) . . . . ?
C3 N2 C5 C6 -179.8(3) . . . . ?
C3 N3 C4 C5 0.1(3) . . . . ?
C3 N3 C4 C9 -179.6(3) . . . . ?
C4 N3 C3 N2 -0.2(3) . . . . ?
C4 N3 C3 B1 179.4(3) . . . . ?
C4 C5 C6 C7 0.5(5) . . . . ?
C5 N2 C2 C1 179.5(3) . . . . ?
C5 N2 C2 C11 -0.5(5) . . . . ?
C5 N2 C3 N3 0.2(3) . . . . ?
C5 N2 C3 B1 -179.4(2) . . . . ?
C5 C4 C9 C8 0.4(5) . . . . ?
C5 C6 C7 C8 -0.3(5) . . . . ?
C6 C7 C8 C9 0.1(5) . . . . ?
C7 C8 C9 C4 -0.2(5) . . . . ?
C9 C4 C5 N2 179.8(3) . . . . ?
C9 C4 C5 C6 -0.5(5) . . . . ?
C10 N3 C3 N2 -180.0(3) . . . . ?
C10 N3 C3 B1 -0.4(5) . . . . ?
C10 N3 C4 C5 179.9(3) . . . . ?
C10 N3 C4 C9 0.2(5) . . . . ?
C11 C12 C13 C14 1.1(5) . . . . ?
C12 C13 C14 C1 -1.3(5) . . . . ?
C12 C13 C14 C15 179.8(3) . . . . ?
C13 C14 C15 C16 179.5(4) . . . . ?
C14 C1 C2 N2 -179.9(3) . . . . ?
C14 C1 C2 C11 0.1(5) . . . . ?
C14 C15 C16 N1 -0.6(4) . . . . ?
C16 N1 C1 C2 179.7(3) . . . . ?
C16 N1 C1 C14 -0.1(4) . . . . ?
C16 N1 B1 F1 60.6(4) . . . . ?
C16 N1 B1 F2 -60.5(4) . . . . ?
C16 N1 B1 C3 -179.8(3) . . . . ?
B1 N1 C1 C2 -1.0(5) . . . . ?
B1 N1 C1 C14 179.2(3) . . . . ?
B1 N1 C16 C15 -178.8(3) . . . . ?

loop_
_twin_individual_id
_twin_individual_mass_fraction_refined
1 0.627(3)
2 0.373(3)
